data_2230338
loop_
_publ_author_name
'Rivera, Augusto'
'Rojas, Jicli Jos\'e'
'R\'ios-Motta, Jaime'
'Du\<sek, Michal'
'Fejfarov\'a, Karla'

_publ_section_title
;
 4,4'-Dibromo-2,2'-{ethane-1,2-diylbis[(methylimino)methylene]}diphenol
;
_journal_coeditor_code HB5874
_journal_issue 6
_journal_name_full 'Acta Crystallographica Section E'
_journal_page_first o1391
_journal_paper_doi 10.1107/S1600536811017193
_journal_volume 67
_journal_year 2011
_chemical_formula_iupac 'C18 H22 Br2 N2 O2'
_chemical_formula_moiety 'C18 H22 Br2 N2 O2'
_chemical_formula_sum 'C18 H22 Br2 N2 O2'
_chemical_formula_weight 458.2
_chemical_name_systematic
;
4,4'-Dibromo-2,2'-{ethane-1,2-diylbis[(methylimino)methylene]}diphenol
;
_space_group_IT_number 61
_symmetry_cell_setting orthorhombic
_symmetry_space_group_name_Hall '-P 2ac 2ab'
_symmetry_space_group_name_H-M 'P b c a'
_cell_angle_alpha 90
_cell_angle_beta 90
_cell_angle_gamma 90
_cell_formula_units_Z 4
_cell_length_a 15.9282(3)
_cell_length_b 6.1123(2)
_cell_length_c 18.3315(4)
_cell_measurement_reflns_used 16599
_cell_measurement_temperature 120
_cell_measurement_theta_max 66.94
_cell_measurement_theta_min 2.77
_cell_volume 1784.72(8)
_computing_cell_refinement 'Crysalis PRO (Oxford Diffraction, 2009)'
_computing_data_collection 'Crysalis PRO (Oxford Diffraction, 2009)'
_computing_data_reduction 'Crysalis PRO (Oxford Diffraction, 2009)'
_computing_molecular_graphics 'DIAMOND (Brandenburg & Putz, 2005)'
_computing_publication_material 'JANA2006 (Pet\<r\'i\<cek <i>et al.</i>, 2006)'
_computing_structure_refinement 'JANA2006 (Pet\<r\'i\<cek <i>et al.</i>, 2006)'
_computing_structure_solution 'SIR2002 (Burla <i>et al.</i>, 2003)'
_diffrn_ambient_temperature 120
_diffrn_detector_area_resol_mean 10.3784
_diffrn_measured_fraction_theta_full 1
_diffrn_measured_fraction_theta_max 1
_diffrn_measurement_device 'four-cycle diffractometer'
_diffrn_measurement_device_type
;
Oxford Diffraction Xcalibur diffractometer
with an Atlas (Gemini ultra Cu) detector
;
_diffrn_measurement_method 'Rotation method data acquisition using \w'
_diffrn_radiation_monochromator mirror
_diffrn_radiation_source 'Enhance Ultra (Cu) X-ray Source'
_diffrn_radiation_type 'Cu K\a'
_diffrn_radiation_wavelength 1.5418
_diffrn_reflns_av_R_equivalents 0.0276
_diffrn_reflns_av_sigmaI/netI 0.0071
_diffrn_reflns_limit_h_max 18
_diffrn_reflns_limit_h_min -18
_diffrn_reflns_limit_k_max 7
_diffrn_reflns_limit_k_min -7
_diffrn_reflns_limit_l_max 21
_diffrn_reflns_limit_l_min -21
_diffrn_reflns_number 24526
_diffrn_reflns_reduction_process
;
Integration of the CCD images was done by program CrysAlisPro
(Oxford diffraction, 2009). The same program was used for indexing of the
crystal shape and absorption correction.
;
_diffrn_reflns_theta_full 67.07
_diffrn_reflns_theta_max 67.06
_diffrn_reflns_theta_min 4.83
_diffrn_standards_number 0
_exptl_absorpt_coefficient_mu 5.869
_exptl_absorpt_correction_T_max 1
_exptl_absorpt_correction_T_min 0.611
_exptl_absorpt_correction_type multi-scan
_exptl_absorpt_process_details
;
(CrysAlis PRO; Oxford Diffraction, 2009)
;
_exptl_crystal_colour colourless
_exptl_crystal_density_diffrn 1.7047
_exptl_crystal_density_method 'not measured'
_exptl_crystal_description needle
_exptl_crystal_F_000 920
_exptl_crystal_size_max 0.36
_exptl_crystal_size_mid 0.06
_exptl_crystal_size_min 0.05
_refine_diff_density_max 0.20
_refine_diff_density_min -0.32
_refine_ls_extinction_method none
_refine_ls_goodness_of_fit_ref 1.52
_refine_ls_hydrogen_treatment mixed
_refine_ls_number_constraints 41
_refine_ls_number_parameters 112
_refine_ls_number_reflns 1591
_refine_ls_number_restraints 0
_refine_ls_R_factor_all 0.0232
_refine_ls_R_factor_gt 0.0213
_refine_ls_shift/su_max 0.0079
_refine_ls_shift/su_mean 0.0004
_refine_ls_structure_factor_coef Fsqd
_refine_ls_weighting_details w=1/[\s^2^(I)+0.0016I^2^]
_refine_ls_weighting_scheme sigma
_refine_ls_wR_factor_gt 0.0726
_refine_ls_wR_factor_ref 0.0745
_reflns_number_gt 1482
_reflns_number_total 1591
_reflns_threshold_expression I>3\s(I)
_cod_data_source_file hb5874.cif
_cod_data_source_block I
_cod_database_code 2230338
_cod_database_fobs_code 2230338

loop_
_symmetry_equiv_pos_site_id
_symmetry_equiv_pos_as_xyz
1 x,y,z
2 -x+1/2,-y,z+1/2
3 -x,y+1/2,-z+1/2
4 x+1/2,-y+1/2,-z
5 -x,-y,-z
6 x+1/2,y,-z+1/2
7 x,-y+1/2,z+1/2
8 -x+1/2,y+1/2,z

loop_
_atom_site_type_symbol
_atom_site_label
_atom_site_fract_x
_atom_site_fract_y
_atom_site_fract_z
_atom_site_U_iso_or_equiv
_atom_site_adp_type
_atom_site_calc_flag
_atom_site_refinement_flags
_atom_site_occupancy
_atom_site_symmetry_multiplicity
_atom_site_disorder_assembly
_atom_site_disorder_group
Br Br1 0.640851(13) 0.05571(4) 0.580303(11) 0.03125(11) Uani d . 1 8 . .
O O4 0.61560(9) 0.4268(2) 0.88393(7) 0.0270(4) Uani d . 1 8 . .
N N2 0.58909(9) 0.0319(2) 0.93218(8) 0.0195(4) Uani d . 1 8 . .
C C1 0.59115(9) 0.1285(3) 0.80150(9) 0.0202(4) Uani d . 1 8 . .
C C2 0.62193(10) 0.3384(3) 0.81629(9) 0.0214(5) Uani d . 1 8 . .
C C3 0.66038(12) 0.4593(3) 0.76131(11) 0.0242(5) Uani d . 1 8 . .
C C4 0.66647(10) 0.3757(3) 0.69103(9) 0.0251(5) Uani d . 1 8 . .
C C5 0.63443(9) 0.1714(3) 0.67664(10) 0.0227(5) Uani d . 1 8 . .
C C6 0.59736(10) 0.0460(3) 0.73124(10) 0.0217(5) Uani d . 1 8 . .
C C7 0.54916(10) -0.0057(3) 0.86063(9) 0.0216(4) Uani d . 1 8 . .
C C8 0.53980(10) -0.0646(3) 0.99219(9) 0.0218(5) Uani d . 1 8 . .
C C9 0.67487(11) -0.0584(3) 0.93342(10) 0.0241(5) Uani d . 1 8 . .
H H3 0.682855 0.601479 0.77203 0.0291 Uiso d . 1 8 . .
H H4 0.692687 0.459508 0.65304 0.0301 Uiso d . 1 8 . .
H H6 0.576136 -0.09726 0.720273 0.026 Uiso d . 1 8 . .
H H7a 0.490778 0.032417 0.863354 0.0259 Uiso d . 1 8 . .
H H7b 0.552676 -0.158184 0.848428 0.0259 Uiso d . 1 8 . .
H H8a 0.573654 -0.070797 1.035465 0.0262 Uiso d . 1 8 . .
H H8b 0.525375 -0.212723 0.980158 0.0262 Uiso d . 1 8 . .
H H9a 0.701148 -0.023134 0.97905 0.0289 Uiso d . 1 8 . .
H H9b 0.672436 -0.214496 0.927867 0.0289 Uiso d . 1 8 . .
H H9c 0.706892 0.003417 0.894138 0.0289 Uiso d . 1 8 . .
H H4o 0.6031(15) 0.326(4) 0.9104(12) 0.0323 Uiso d . 1 8 . .

loop_
_atom_site_aniso_label
_atom_site_aniso_U_11
_atom_site_aniso_U_22
_atom_site_aniso_U_33
_atom_site_aniso_U_12
_atom_site_aniso_U_13
_atom_site_aniso_U_23
_atom_site_aniso_type_symbol
Br1 0.03214(19) 0.0431(2) 0.01850(19) 0.00457(7) -0.00120(6) -0.00091(7) Br
O4 0.0343(7) 0.0206(6) 0.0260(7) -0.0033(5) 0.0042(5) -0.0036(5) O
N2 0.0153(7) 0.0236(8) 0.0195(7) -0.0017(5) 0.0009(5) 0.0002(5) N
C1 0.0144(7) 0.0228(8) 0.0235(8) 0.0010(6) -0.0004(6) 0.0020(7) C
C2 0.0172(7) 0.0228(8) 0.0243(8) 0.0015(6) -0.0011(6) 0.0006(7) C
C3 0.0210(8) 0.0226(9) 0.0291(10) -0.0022(6) -0.0008(7) 0.0037(6) C
C4 0.0180(8) 0.0298(9) 0.0276(9) -0.0002(7) -0.0002(6) 0.0075(7) C
C5 0.0181(8) 0.0314(10) 0.0185(8) 0.0044(6) -0.0013(5) 0.0004(7) C
C6 0.0190(8) 0.0228(9) 0.0232(9) 0.0018(6) -0.0032(6) 0.0008(6) C
C7 0.0194(8) 0.0244(8) 0.0210(8) -0.0042(7) -0.0012(6) 0.0005(7) C
C8 0.0189(8) 0.0251(9) 0.0214(8) -0.0012(6) 0.0012(6) 0.0036(6) C
C9 0.0163(9) 0.0289(10) 0.0271(8) 0.0019(6) 0.0000(7) 0.0004(6) C

loop_
_atom_type_symbol
_atom_type_scat_dispersion_real
_atom_type_scat_dispersion_imag
_atom_type_scat_source
C 0.0181 0.0091 'International Tables Vol C tables 4.2.6.8 and 6.1.1.1'
H 0.0000 0.0000 'International Tables Vol C tables 4.2.6.8 and 6.1.1.1'
Br -0.6763 1.2805 'International Tables Vol C tables 4.2.6.8 and 6.1.1.1'
N 0.0311 0.0180 'International Tables Vol C tables 4.2.6.8 and 6.1.1.1'
O 0.0492 0.0322 'International Tables Vol C tables 4.2.6.8 and 6.1.1.1'

loop_
_geom_angle_atom_site_label_1
_geom_angle_atom_site_label_2
_geom_angle_atom_site_label_3
_geom_angle_site_symmetry_1
_geom_angle_site_symmetry_2
_geom_angle_site_symmetry_3
_geom_angle
_geom_angle_publ_flag
C7 N2 C8 . . . 111.79(13) ?
C7 N2 C9 . . . 110.78(13) ?
C8 N2 C9 . . . 109.40(13) ?
C2 C1 C6 . . . 119.21(15) ?
C2 C1 C7 . . . 120.83(14) ?
C6 C1 C7 . . . 119.93(15) ?
C1 C2 C3 . . . 120.04(16) ?
C2 C3 C4 . . . 120.46(16) ?
C2 C3 H3 . . . 119.771 ?
C4 C3 H3 . . . 119.7725 ?
C3 C4 C5 . . . 119.09(16) ?
C3 C4 H4 . . . 120.4567 ?
C5 C4 H4 . . . 120.4562 ?
Br1 C5 C4 . . . 119.68(13) ?
Br1 C5 C6 . . . 119.00(14) ?
C4 C5 C6 . . . 121.31(16) ?
C1 C6 C5 . . . 119.85(16) ?
C1 C6 H6 . . . 120.0729 ?
C5 C6 H6 . . . 120.073 ?
N2 C7 C1 . . . 111.17(13) ?
N2 C7 H7a . . . 109.4713 ?
N2 C7 H7b . . . 109.4711 ?
C1 C7 H7a . . . 109.4712 ?
C1 C7 H7b . . . 109.4709 ?
H7a C7 H7b . . . 107.7191 ?
N2 C8 C8 . . 5_657 112.14(13) ?
N2 C8 H8a . . . 109.4713 ?
N2 C8 H8b . . . 109.4716 ?
C8 C8 H8a 5_657 . . 109.4716 ?
C8 C8 H8b 5_657 . . 109.4707 ?
H8a C8 H8b . . . 106.6664 ?
N2 C9 H9a . . . 109.4705 ?
N2 C9 H9b . . . 109.471 ?
N2 C9 H9c . . . 109.4718 ?
H9a C9 H9b . . . 109.4713 ?
H9a C9 H9c . . . 109.4714 ?
H9b C9 H9c . . . 109.4713 ?

loop_
_geom_bond_atom_site_label_1
_geom_bond_atom_site_label_2
_geom_bond_site_symmetry_1
_geom_bond_site_symmetry_2
_geom_bond_distance
_geom_bond_publ_flag
Br1 C5 . . 1.9051(18) ?
O4 H4o . . 0.81(2) ?
N2 C7 . . 1.476(2) ?
N2 C8 . . 1.475(2) ?
N2 C9 . . 1.474(2) ?
C1 C2 . . 1.400(2) ?
C1 C6 . . 1.387(2) ?
C1 C7 . . 1.515(2) ?
C2 C3 . . 1.392(3) ?
C3 C4 . . 1.389(3) ?
C3 H3 . . 0.96 ?
C4 C5 . . 1.375(3) ?
C4 H4 . . 0.96 ?
C5 C6 . . 1.392(2) ?
C6 H6 . . 0.96 ?
C7 H7a . . 0.96 ?
C7 H7b . . 0.96 ?
C8 C8 . 5_657 1.521(2) ?
C8 H8a . . 0.96 ?
C8 H8b . . 0.96 ?
C9 H9a . . 0.96 ?
C9 H9b . . 0.96 ?
C9 H9c . . 0.96 ?

loop_
_geom_hbond_atom_site_label_D
_geom_hbond_atom_site_label_H
_geom_hbond_atom_site_label_A
_geom_hbond_site_symmetry_D
_geom_hbond_site_symmetry_H
_geom_hbond_site_symmetry_A
_geom_hbond_distance_DH
_geom_hbond_distance_HA
_geom_hbond_distance_DA
_geom_hbond_angle_DHA
_geom_hbond_publ_flag
O4 H4o N2 . . . 0.81(2) 1.86(2) 2.6051(19) 154(2) yes

loop_
_geom_torsion_atom_site_label_1
_geom_torsion_atom_site_label_2
_geom_torsion_atom_site_label_3
_geom_torsion_atom_site_label_4
_geom_torsion_site_symmetry_1
_geom_torsion_site_symmetry_2
_geom_torsion_site_symmetry_3
_geom_torsion_site_symmetry_4
_geom_torsion
_geom_torsion_publ_flag
N2 C8 C8 N2 . . 5_657 5_657 180 n
